data_2222922
loop_
_publ_author_name
'Cai, Zhi-Qiang'
'Xiong, Gang'
'Li, Shan-Rong'
'Liu, Jian-Bo'
'Sun, Tie-Min'

_publ_section_title <i>N</i>-[(6-Bromo-2-methoxy-3-quinolyl)phenylmethyl]-2-morpholino-<i>N</i>-(1-phenylethyl)acetamide
_journal_coeditor_code XU2541
_journal_issue 8
_journal_name_full 'Acta Crystallographica Section E'
_journal_page_first o1901
_journal_paper_doi 10.1107/S1600536809027020
_journal_volume 65
_journal_year 2009
_chemical_formula_iupac 'C31 H32 Br N3 O3'
_chemical_formula_moiety 'C31 H32 Br N3 O3'
_chemical_formula_sum 'C31 H32 Br N3 O3'
_chemical_formula_weight 574.50
_chemical_name_systematic
;
<i>N</i>-[(6-Bromo-2-methoxy-3-quinolyl)phenylmethyl]-2-morpholino-
<i>N</i>-(1-phenylethyl)acetamide
;
_space_group_IT_number 1
_symmetry_cell_setting triclinic
_symmetry_space_group_name_Hall 'P 1'
_symmetry_space_group_name_H-M 'P 1'
_atom_sites_solution_hydrogens geom
_atom_sites_solution_primary direct
_atom_sites_solution_secondary difmap
_audit_creation_method SHELXL-97
_cell_angle_alpha 90.544(2)
_cell_angle_beta 100.562(3)
_cell_angle_gamma 104.618(2)
_cell_formula_units_Z 1
_cell_length_a 7.8696(14)
_cell_length_b 9.4558(16)
_cell_length_c 9.8018(17)
_cell_measurement_reflns_used 3537
_cell_measurement_temperature 298(2)
_cell_measurement_theta_max 25.93
_cell_measurement_theta_min 2.12
_cell_volume 692.6(2)
_computing_cell_refinement 'SAINT (Bruker, 2001)'
_computing_data_collection 'SMART (Bruker, 2001)'
_computing_data_reduction 'SAINT (Bruker, 2001)'
_computing_molecular_graphics 'SHELXTL (Sheldrick, 2008)'
_computing_publication_material 'SHELXTL (Sheldrick, 2008)'
_computing_structure_refinement 'SHELXTL (Sheldrick, 2008)'
_computing_structure_solution 'SHELXTL (Sheldrick, 2008)'
_diffrn_ambient_temperature 298(2)
_diffrn_measured_fraction_theta_full 0.979
_diffrn_measured_fraction_theta_max 0.979
_diffrn_measurement_device_type 'Bruker SMART APEX CCD'
_diffrn_measurement_method '\f and \w'
_diffrn_radiation_monochromator graphite
_diffrn_radiation_source 'fine-focus sealed tube'
_diffrn_radiation_type MoK\a
_diffrn_radiation_wavelength 0.71073
_diffrn_reflns_av_R_equivalents 0.0187
_diffrn_reflns_av_sigmaI/netI 0.0696
_diffrn_reflns_limit_h_max 8
_diffrn_reflns_limit_h_min -9
_diffrn_reflns_limit_k_max 11
_diffrn_reflns_limit_k_min -11
_diffrn_reflns_limit_l_max 12
_diffrn_reflns_limit_l_min -10
_diffrn_reflns_number 4628
_diffrn_reflns_theta_full 25.93
_diffrn_reflns_theta_max 25.93
_diffrn_reflns_theta_min 2.12
_diffrn_standards_interval_count 0
_diffrn_standards_interval_time 0
_diffrn_standards_number 0
_exptl_absorpt_coefficient_mu 1.521
_exptl_absorpt_correction_T_max 0.625
_exptl_absorpt_correction_T_min 0.525
_exptl_absorpt_correction_type multi-scan
_exptl_absorpt_process_details '(SADABS; Bruker, 2001)'
_exptl_crystal_colour colorless
_exptl_crystal_density_diffrn 1.377
_exptl_crystal_density_method 'not measured'
_exptl_crystal_description prism
_exptl_crystal_F_000 298
_exptl_crystal_size_max 0.45
_exptl_crystal_size_mid 0.33
_exptl_crystal_size_min 0.31
_refine_diff_density_max 0.664
_refine_diff_density_min -0.465
_refine_ls_abs_structure_details 'Flack (1983), 1149 Friedel pairs'
_refine_ls_abs_structure_Flack 0.14(2)
_refine_ls_extinction_method none
_refine_ls_goodness_of_fit_ref 1.024
_refine_ls_hydrogen_treatment constr
_refine_ls_matrix_type full
_refine_ls_number_parameters 346
_refine_ls_number_reflns 3796
_refine_ls_number_restraints 4
_refine_ls_restrained_S_all 1.024
_refine_ls_R_factor_all 0.0921
_refine_ls_R_factor_gt 0.0761
_refine_ls_shift/su_max 0.000
_refine_ls_shift/su_mean 0.000
_refine_ls_structure_factor_coef Fsqd
_refine_ls_weighting_details 'calc w=1/[\s^2^(Fo^2^)+(0.1743P)^2^] where P=(Fo^2^+2Fc^2^)/3'
_refine_ls_weighting_scheme calc
_refine_ls_wR_factor_gt 0.2123
_refine_ls_wR_factor_ref 0.2361
_reflns_number_gt 2917
_reflns_number_total 3796
_reflns_threshold_expression I>2\s(I)
_cod_data_source_file xu2541.cif
_cod_data_source_block I
_cod_database_code 2222922
_cod_database_fobs_code 2222922

loop_
_symmetry_equiv_pos_as_xyz
'x, y, z'

loop_
_atom_site_type_symbol
_atom_site_label
_atom_site_fract_x
_atom_site_fract_y
_atom_site_fract_z
_atom_site_U_iso_or_equiv
_atom_site_adp_type
_atom_site_calc_flag
_atom_site_refinement_flags
_atom_site_occupancy
_atom_site_disorder_assembly
_atom_site_disorder_group
Br Br1 1.24839(17) 0.39015(15) -0.05433(14) 0.1036(5) Uani d U 1 . .
C C4 0.3479(12) -0.0267(12) 0.8340(10) 0.072(2) Uani d . 1 . .
H H4A 0.3364 0.0712 0.8523 0.087 Uiso calc R 1 . .
H H4B 0.2288 -0.0899 0.8016 0.087 Uiso calc R 1 . .
C C3 0.4565(11) -0.0236(10) 0.7234(9) 0.0593(19) Uani d . 1 . .
H H3A 0.4610 -0.1223 0.6999 0.071 Uiso calc R 1 . .
H H3B 0.4007 0.0147 0.6404 0.071 Uiso calc R 1 . .
C C1 0.5983(15) 0.0096(16) 1.0047(11) 0.093(3) Uani d . 1 . .
H H1A 0.6513 -0.0286 1.0889 0.111 Uiso calc R 1 . .
H H1B 0.5928 0.1083 1.0274 0.111 Uiso calc R 1 . .
C C2 0.7147(14) 0.0142(12) 0.8971(10) 0.078(3) Uani d . 1 . .
H H2A 0.8328 0.0777 0.9322 0.093 Uiso calc R 1 . .
H H2B 0.7273 -0.0833 0.8788 0.093 Uiso calc R 1 . .
C C5 0.7473(10) 0.0755(8) 0.6650(7) 0.0459(16) Uani d . 1 . .
H H5A 0.7580 -0.0218 0.6433 0.055 Uiso calc R 1 . .
H H5B 0.8664 0.1365 0.7020 0.055 Uiso calc R 1 . .
C C6 0.6689(8) 0.1390(6) 0.5298(6) 0.0317(12) Uani d . 1 . .
C C7 0.5793(12) 0.4161(8) 0.7307(9) 0.060(2) Uani d . 1 . .
H H7A 0.5232 0.4804 0.6745 0.090 Uiso calc R 1 . .
H H7B 0.6332 0.4632 0.8210 0.090 Uiso calc R 1 . .
H H7C 0.4911 0.3276 0.7400 0.090 Uiso calc R 1 . .
C C8 0.7214(9) 0.3799(6) 0.6625(6) 0.0373(14) Uani d . 1 . .
H H8 0.7906 0.3306 0.7307 0.045 Uiso calc R 1 . .
C C9 0.8530(10) 0.5077(7) 0.6180(6) 0.0398(14) Uani d . 1 . .
C C14 1.0104(10) 0.4857(8) 0.5883(9) 0.0508(16) Uani d . 1 . .
H H14 1.0386 0.3971 0.6065 0.061 Uiso calc R 1 . .
C C13 1.1252(11) 0.5939(9) 0.5320(10) 0.059(2) Uani d . 1 . .
H H13 1.2287 0.5758 0.5112 0.070 Uiso calc R 1 . .
C C12 1.0920(12) 0.7264(8) 0.5058(10) 0.063(2) Uani d . 1 . .
H H12 1.1741 0.7998 0.4721 0.076 Uiso calc R 1 . .
C C11 0.9277(13) 0.7502(8) 0.5314(11) 0.066(2) Uani d . 1 . .
H H11 0.8944 0.8352 0.5058 0.079 Uiso calc R 1 . .
C C10 0.8187(11) 0.6417(7) 0.5959(9) 0.0532(18) Uani d . 1 . .
H H10 0.7201 0.6609 0.6246 0.064 Uiso calc R 1 . .
C C15 0.5369(8) 0.3306(6) 0.4201(6) 0.0350(13) Uani d . 1 . .
H H15 0.4995 0.4106 0.4600 0.042 Uiso calc R 1 . .
C C17 0.6440(8) 0.4009(6) 0.3131(6) 0.0332(13) Uani d . 1 . .
C C18 0.6119(8) 0.5339(6) 0.2557(6) 0.0328(12) Uani d . 1 . .
C C19 0.8276(8) 0.5586(6) 0.1238(6) 0.0353(13) Uani d . 1 . .
C C20 0.9212(10) 0.6379(8) 0.0287(7) 0.0461(16) Uani d . 1 . .
H H20 0.8967 0.7252 -0.0003 0.055 Uiso calc R 1 . .
C C21 1.0491(11) 0.5886(8) -0.0229(8) 0.0540(18) Uani d . 1 . .
H H21 1.1107 0.6423 -0.0859 0.065 Uiso calc R 1 . .
C C22 1.0847(9) 0.4566(8) 0.0209(7) 0.0498(17) Uani d U 1 . .
C C23 0.9987(10) 0.3773(7) 0.1165(7) 0.0419(14) Uani d . 1 . .
H H23 1.0267 0.2912 0.1457 0.050 Uiso calc R 1 . .
C C24 0.8690(8) 0.4261(6) 0.1699(6) 0.0357(13) Uani d . 1 . .
C C25 0.7735(8) 0.3516(6) 0.2667(6) 0.0323(12) Uani d . 1 . .
H H25 0.7992 0.2662 0.3004 0.039 Uiso calc R 1 . .
C C26 0.4505(13) 0.7175(8) 0.2544(10) 0.067(2) Uani d . 1 . .
H H26A 0.5093 0.7945 0.3245 0.101 Uiso calc R 1 . .
H H26B 0.3242 0.7092 0.2360 0.101 Uiso calc R 1 . .
H H26C 0.4966 0.7396 0.1707 0.101 Uiso calc R 1 . .
C C31 0.2225(10) 0.1953(8) 0.4322(9) 0.0499(17) Uani d . 1 . .
H H31 0.2364 0.2511 0.5141 0.060 Uiso calc R 1 . .
C C30 0.0646(10) 0.0914(9) 0.3835(11) 0.062(2) Uani d . 1 . .
H H30 -0.0274 0.0771 0.4335 0.074 Uiso calc R 1 . .
C C29 0.0405(10) 0.0078(10) 0.2614(12) 0.065(2) Uani d . 1 . .
H H29 -0.0676 -0.0608 0.2286 0.078 Uiso calc R 1 . .
C C28 0.1781(13) 0.0275(10) 0.1892(11) 0.072(3) Uani d . 1 . .
H H28 0.1658 -0.0303 0.1090 0.086 Uiso calc R 1 . .
C C27 0.3378(8) 0.1360(7) 0.2379(8) 0.0468(16) Uani d . 1 . .
H H27 0.4287 0.1530 0.1867 0.056 Uiso calc R 1 . .
C C32 0.3609(9) 0.2165(7) 0.3588(7) 0.0383(14) Uani d . 1 . .
N N1 0.7011(8) 0.6132(5) 0.1700(6) 0.0387(12) Uani d . 1 . .
N N2 0.6404(7) 0.2747(5) 0.5409(5) 0.0327(10) Uani d . 1 . .
N N3 0.6363(7) 0.0673(5) 0.7712(6) 0.0411(12) Uani d . 1 . .
O O1 0.4833(7) 0.5790(4) 0.3030(5) 0.0468(12) Uani d . 1 . .
O O2 0.6376(6) 0.0666(4) 0.4219(5) 0.0418(10) Uani d . 1 . .
O O3 0.4266(10) -0.0772(9) 0.9568(7) 0.088(2) Uani d . 1 . .

loop_
_atom_site_aniso_label
_atom_site_aniso_U_11
_atom_site_aniso_U_22
_atom_site_aniso_U_33
_atom_site_aniso_U_12
_atom_site_aniso_U_13
_atom_site_aniso_U_23
Br1 0.1037(8) 0.1453(11) 0.0862(8) 0.0497(7) 0.0549(6) 0.0297(7)
C4 0.056(5) 0.088(6) 0.069(6) -0.001(4) 0.029(4) 0.021(5)
C3 0.058(5) 0.071(5) 0.048(4) 0.009(4) 0.017(3) 0.017(4)
C1 0.074(7) 0.142(9) 0.057(6) 0.010(7) 0.025(5) 0.039(6)
C2 0.090(7) 0.089(6) 0.050(5) 0.011(5) 0.016(5) 0.042(5)
C5 0.052(4) 0.058(4) 0.041(4) 0.028(3) 0.024(3) 0.021(3)
C6 0.036(3) 0.029(3) 0.035(3) 0.010(2) 0.018(2) 0.012(2)
C7 0.077(5) 0.050(4) 0.053(5) -0.005(4) 0.043(4) -0.015(3)
C8 0.049(4) 0.035(3) 0.027(3) 0.005(3) 0.014(3) 0.004(2)
C9 0.055(4) 0.037(3) 0.026(3) 0.008(3) 0.009(3) 0.001(2)
C14 0.048(4) 0.049(4) 0.058(5) 0.011(3) 0.020(3) 0.012(3)
C13 0.039(4) 0.071(5) 0.073(6) 0.015(3) 0.029(4) 0.024(4)
C12 0.071(5) 0.049(4) 0.064(5) -0.002(4) 0.021(4) 0.004(4)
C11 0.080(6) 0.039(3) 0.084(6) 0.006(4) 0.042(5) 0.015(4)
C10 0.061(4) 0.041(3) 0.067(5) 0.015(3) 0.034(4) 0.001(3)
C15 0.043(3) 0.033(3) 0.037(3) 0.017(2) 0.020(3) 0.014(2)
C17 0.042(3) 0.028(3) 0.029(3) 0.005(2) 0.009(2) 0.005(2)
C18 0.032(3) 0.032(3) 0.034(3) 0.007(2) 0.010(2) 0.007(2)
C19 0.039(3) 0.039(3) 0.024(3) 0.001(2) 0.008(2) 0.008(2)
C20 0.052(4) 0.048(3) 0.038(4) 0.005(3) 0.018(3) 0.019(3)
C21 0.071(5) 0.058(4) 0.038(4) 0.009(4) 0.033(3) 0.026(3)
C22 0.044(4) 0.071(5) 0.035(4) 0.010(3) 0.018(3) 0.008(3)
C23 0.048(4) 0.051(3) 0.032(3) 0.016(3) 0.019(3) 0.014(3)
C24 0.036(3) 0.040(3) 0.028(3) 0.005(2) 0.005(2) 0.005(2)
C25 0.037(3) 0.035(3) 0.032(3) 0.011(2) 0.020(2) 0.017(2)
C26 0.087(6) 0.051(4) 0.093(7) 0.046(4) 0.051(5) 0.045(4)
C31 0.056(4) 0.052(4) 0.058(4) 0.029(3) 0.031(3) 0.023(3)
C30 0.034(4) 0.061(4) 0.102(7) 0.017(3) 0.033(4) 0.048(5)
C29 0.036(4) 0.064(5) 0.090(7) 0.003(3) 0.012(4) 0.031(5)
C28 0.067(6) 0.066(5) 0.065(6) -0.002(4) -0.003(5) 0.000(4)
C27 0.026(3) 0.058(4) 0.055(4) 0.000(3) 0.018(3) 0.003(3)
C32 0.036(3) 0.044(3) 0.040(4) 0.014(3) 0.015(3) 0.017(3)
N1 0.045(3) 0.037(2) 0.034(3) 0.005(2) 0.015(2) 0.009(2)
N2 0.040(3) 0.035(2) 0.025(2) 0.009(2) 0.013(2) 0.0047(19)
N3 0.047(3) 0.041(3) 0.038(3) 0.011(2) 0.014(2) 0.012(2)
O1 0.062(3) 0.036(2) 0.055(3) 0.023(2) 0.030(2) 0.021(2)
O2 0.049(3) 0.037(2) 0.044(3) 0.0130(19) 0.018(2) 0.0039(19)
O3 0.090(5) 0.117(5) 0.062(4) 0.017(4) 0.036(4) 0.051(4)

loop_
_atom_type_symbol
_atom_type_description
_atom_type_scat_dispersion_real
_atom_type_scat_dispersion_imag
_atom_type_scat_source
C C 0.0033 0.0016 'International Tables Vol C Tables 4.2.6.8 and 6.1.1.4'
H H 0.0000 0.0000 'International Tables Vol C Tables 4.2.6.8 and 6.1.1.4'
Br Br -0.2901 2.4595 'International Tables Vol C Tables 4.2.6.8 and 6.1.1.4'
N N 0.0061 0.0033 'International Tables Vol C Tables 4.2.6.8 and 6.1.1.4'
O O 0.0106 0.0060 'International Tables Vol C Tables 4.2.6.8 and 6.1.1.4'

loop_
_geom_angle_atom_site_label_1
_geom_angle_atom_site_label_2
_geom_angle_atom_site_label_3
_geom_angle_site_symmetry_1
_geom_angle_site_symmetry_3
_geom_angle
_geom_angle_publ_flag
O3 C4 C3 . . 111.4(8) ?
O3 C4 H4A . . 109.3 ?
C3 C4 H4A . . 109.3 ?
O3 C4 H4B . . 109.3 ?
C3 C4 H4B . . 109.3 ?
H4A C4 H4B . . 108.0 ?
N3 C3 C4 . . 110.2(7) ?
N3 C3 H3A . . 109.6 ?
C4 C3 H3A . . 109.6 ?
N3 C3 H3B . . 109.6 ?
C4 C3 H3B . . 109.6 ?
H3A C3 H3B . . 108.1 ?
O3 C1 C2 . . 111.4(10) ?
O3 C1 H1A . . 109.4 ?
C2 C1 H1A . . 109.4 ?
O3 C1 H1B . . 109.4 ?
C2 C1 H1B . . 109.4 ?
H1A C1 H1B . . 108.0 ?
N3 C2 C1 . . 110.1(8) ?
N3 C2 H2A . . 109.6 ?
C1 C2 H2A . . 109.6 ?
N3 C2 H2B . . 109.6 ?
C1 C2 H2B . . 109.6 ?
H2A C2 H2B . . 108.2 ?
N3 C5 C6 . . 112.5(5) ?
N3 C5 H5A . . 109.1 ?
C6 C5 H5A . . 109.1 ?
N3 C5 H5B . . 109.1 ?
C6 C5 H5B . . 109.1 ?
H5A C5 H5B . . 107.8 ?
O2 C6 N2 1 . 124.1(5) ?
O2 C6 N2 . . 124.1(5) ?
O2 C6 C5 1 . 118.5(5) ?
O2 C6 C5 . . 118.5(5) ?
N2 C6 C5 . . 117.4(5) ?
C8 C7 H7A . . 109.5 ?
C8 C7 H7B . . 109.5 ?
H7A C7 H7B . . 109.5 ?
C8 C7 H7C . . 109.5 ?
H7A C7 H7C . . 109.5 ?
H7B C7 H7C . . 109.5 ?
N2 C8 C9 . . 108.4(5) ?
N2 C8 C7 . . 111.1(5) ?
C9 C8 C7 . . 116.3(5) ?
N2 C8 H8 . . 106.9 ?
C9 C8 H8 . . 106.9 ?
C7 C8 H8 . . 106.9 ?
C10 C9 C14 . . 118.5(7) ?
C10 C9 C8 . . 123.0(6) ?
C14 C9 C8 . . 118.3(6) ?
C13 C14 C9 . . 120.5(7) ?
C13 C14 H14 . . 119.7 ?
C9 C14 H14 . . 119.7 ?
C12 C13 C14 . . 122.1(8) ?
C12 C13 H13 . . 119.0 ?
C14 C13 H13 . . 119.0 ?
C13 C12 C11 . . 118.4(8) ?
C13 C12 H12 . . 120.8 ?
C11 C12 H12 . . 120.8 ?
C10 C11 C12 . . 118.1(7) ?
C10 C11 H11 . . 121.0 ?
C12 C11 H11 . . 121.0 ?
C9 C10 C11 . . 121.9(7) ?
C9 C10 H10 . . 119.0 ?
C11 C10 H10 . . 119.0 ?
N2 C15 C17 . . 115.4(5) ?
N2 C15 C32 . . 111.3(5) ?
C17 C15 C32 . . 114.6(5) ?
N2 C15 H15 . . 104.8 ?
C17 C15 H15 . . 104.8 ?
C32 C15 H15 . . 104.8 ?
C25 C17 C18 . . 115.7(5) ?
C25 C17 C15 . . 125.9(5) ?
C18 C17 C15 . . 118.4(5) ?
N1 C18 O1 1 . 119.9(5) ?
N1 C18 O1 . . 119.9(5) ?
N1 C18 C17 1 . 125.8(6) ?
N1 C18 C17 . . 125.8(6) ?
O1 C18 C17 . . 114.1(5) ?
N1 C19 C20 1 . 118.1(6) ?
N1 C19 C20 . . 118.1(6) ?
N1 C19 C24 1 . 122.9(6) ?
N1 C19 C24 . . 122.9(6) ?
C20 C19 C24 . . 118.9(6) ?
C21 C20 C19 . . 121.2(6) ?
C21 C20 H20 . . 119.4 ?
C19 C20 H20 . . 119.4 ?
C20 C21 C22 . . 119.0(6) ?
C20 C21 H21 . . 120.5 ?
C22 C21 H21 . . 120.5 ?
C23 C22 C21 . . 121.6(7) ?
C23 C22 Br1 . . 120.3(6) ?
C21 C22 Br1 . . 118.1(5) ?
C22 C23 C24 . . 119.9(6) ?
C22 C23 H23 . . 120.0 ?
C24 C23 H23 . . 120.0 ?
C23 C24 C25 . . 123.8(5) ?
C23 C24 C19 . . 119.3(6) ?
C25 C24 C19 . . 116.9(6) ?
C17 C25 C24 . . 121.9(5) ?
C17 C25 H25 . . 119.0 ?
C24 C25 H25 . . 119.0 ?
O1 C26 H26A . . 109.5 ?
O1 C26 H26B . . 109.5 ?
H26A C26 H26B . . 109.5 ?
O1 C26 H26C . . 109.5 ?
H26A C26 H26C . . 109.5 ?
H26B C26 H26C . . 109.5 ?
C30 C31 C32 . . 119.8(8) ?
C30 C31 H31 . . 120.1 ?
C32 C31 H31 . . 120.1 ?
C31 C30 C29 . . 121.1(8) ?
C31 C30 H30 . . 119.4 ?
C29 C30 H30 . . 119.4 ?
C28 C29 C30 . . 119.2(8) ?
C28 C29 H29 . . 120.4 ?
C30 C29 H29 . . 120.4 ?
C29 C28 C27 . . 119.4(9) ?
C29 C28 H28 . . 120.3 ?
C27 C28 H28 . . 120.3 ?
C32 C27 C28 . . 120.9(8) ?
C32 C27 H27 . . 119.5 ?
C28 C27 H27 . . 119.5 ?
C27 C32 C31 . . 119.5(6) ?
C27 C32 C15 . . 122.7(6) ?
C31 C32 C15 . . 117.7(6) ?
C18 N1 C19 . . 116.6(5) ?
C6 N2 C8 . . 124.1(5) ?
C6 N2 C15 . . 119.7(5) ?
C8 N2 C15 . . 115.9(4) ?
C2 N3 C3 . . 109.3(6) ?
C2 N3 C5 . . 111.6(6) ?
C3 N3 C5 . . 112.2(6) ?
C18 O1 C26 . . 116.8(5) ?
C1 O3 C4 . . 110.7(7) ?

loop_
_geom_bond_atom_site_label_1
_geom_bond_atom_site_label_2
_geom_bond_site_symmetry_2
_geom_bond_distance
_geom_bond_publ_flag
Br1 C22 . 1.829(8) ?
C4 O3 . 1.396(12) ?
C4 C3 . 1.495(13) ?
C4 H4A . 0.9700 ?
C4 H4B . 0.9700 ?
C3 N3 . 1.448(10) ?
C3 H3A . 0.9700 ?
C3 H3B . 0.9700 ?
C1 O3 . 1.386(13) ?
C1 C2 . 1.513(16) ?
C1 H1A . 0.9700 ?
C1 H1B . 0.9700 ?
C2 N3 . 1.430(10) ?
C2 H2A . 0.9700 ?
C2 H2B . 0.9700 ?
C5 N3 . 1.468(9) ?
C5 C6 . 1.549(8) ?
C5 H5A . 0.9700 ?
C5 H5B . 0.9700 ?
C6 O2 1 1.206(8) ?
C6 O2 . 1.206(8) ?
C6 N2 . 1.364(7) ?
C7 C8 . 1.509(10) ?
C7 H7A . 0.9600 ?
C7 H7B . 0.9600 ?
C7 H7C . 0.9600 ?
C8 N2 . 1.482(8) ?
C8 C9 . 1.506(9) ?
C8 H8 . 0.9800 ?
C9 C10 . 1.372(9) ?
C9 C14 . 1.387(10) ?
C14 C13 . 1.376(12) ?
C14 H14 . 0.9300 ?
C13 C12 . 1.361(12) ?
C13 H13 . 0.9300 ?
C12 C11 . 1.431(13) ?
C12 H12 . 0.9300 ?
C11 C10 . 1.398(12) ?
C11 H11 . 0.9300 ?
C10 H10 . 0.9300 ?
C15 N2 . 1.490(8) ?
C15 C17 . 1.519(9) ?
C15 C32 . 1.540(9) ?
C15 H15 . 0.9800 ?
C17 C25 . 1.367(9) ?
C17 C18 . 1.444(8) ?
C18 N1 1 1.313(8) ?
C18 N1 . 1.313(8) ?
C18 O1 . 1.344(8) ?
C19 N1 1 1.372(9) ?
C19 N1 . 1.372(9) ?
C19 C20 . 1.400(9) ?
C19 C24 . 1.429(8) ?
C20 C21 . 1.380(11) ?
C20 H20 . 0.9300 ?
C21 C22 . 1.402(11) ?
C21 H21 . 0.9300 ?
C22 C23 . 1.374(10) ?
C23 C24 . 1.400(10) ?
C23 H23 . 0.9300 ?
C24 C25 . 1.403(9) ?
C25 H25 . 0.9300 ?
C26 O1 . 1.465(7) ?
C26 H26A . 0.9600 ?
C26 H26B . 0.9600 ?
C26 H26C . 0.9600 ?
C31 C30 . 1.377(12) ?
C31 C32 . 1.387(10) ?
C31 H31 . 0.9300 ?
C30 C29 . 1.384(15) ?
C30 H30 . 0.9300 ?
C29 C28 . 1.375(14) ?
C29 H29 . 0.9300 ?
C28 C27 . 1.407(11) ?
C28 H28 . 0.9300 ?
C27 C32 . 1.360(11) ?
C27 H27 . 0.9300 ?
N1 N1 1 0.000 ?
O2 O2 1 0.000 ?

loop_
_geom_hbond_atom_site_label_D
_geom_hbond_atom_site_label_H
_geom_hbond_atom_site_label_A
_geom_hbond_site_symmetry_A
_geom_hbond_distance_DH
_geom_hbond_distance_HA
_geom_hbond_distance_DA
_geom_hbond_angle_DHA
C8 H8 N3 1_555 0.98 2.55 3.105(7) 116
C25 H25 O2 1_555 0.93 2.45 3.153(7) 132.8
C15 H15 O1 1_555 0.9800 2.24000 2.722(8) 108.79
C30 H30 O2 1_455 0.93 2.59 3.399(10) 145
C7 H7B Cg4 1_556 0.96 3.15 3.988(8) 147
C23 H23 Cg5 1_655 0.93 2.79 3.662(8) 157

loop_
_geom_torsion_atom_site_label_1
_geom_torsion_atom_site_label_2
_geom_torsion_atom_site_label_3
_geom_torsion_atom_site_label_4
_geom_torsion_site_symmetry_1
_geom_torsion_site_symmetry_2
_geom_torsion_site_symmetry_3
_geom_torsion_site_symmetry_4
_geom_torsion
_geom_torsion_publ_flag
O3 C4 C3 N3 . . . . -57.5(10) ?
O3 C1 C2 N3 . . . . 57.8(12) ?
N3 C5 C6 O2 . . . 1 -123.0(6) ?
N3 C5 C6 O2 . . . . -123.0(6) ?
N3 C5 C6 N2 . . . . 57.3(8) ?
N2 C8 C9 C10 . . . . 104.9(7) ?
C7 C8 C9 C10 . . . . -21.1(9) ?
N2 C8 C9 C14 . . . . -70.2(7) ?
C7 C8 C9 C14 . . . . 163.8(7) ?
C10 C9 C14 C13 . . . . -2.9(11) ?
C8 C9 C14 C13 . . . . 172.5(8) ?
C9 C14 C13 C12 . . . . 1.3(13) ?
C14 C13 C12 C11 . . . . -3.3(14) ?
C13 C12 C11 C10 . . . . 6.8(13) ?
C14 C9 C10 C11 . . . . 6.7(12) ?
C8 C9 C10 C11 . . . . -168.4(7) ?
C12 C11 C10 C9 . . . . -8.7(13) ?
N2 C15 C17 C25 . . . . 40.5(8) ?
C32 C15 C17 C25 . . . . -90.7(7) ?
N2 C15 C17 C18 . . . . -137.9(5) ?
C32 C15 C17 C18 . . . . 90.9(6) ?
C25 C17 C18 N1 . . . 1 -3.5(9) ?
C15 C17 C18 N1 . . . 1 175.0(6) ?
C25 C17 C18 N1 . . . . -3.5(9) ?
C15 C17 C18 N1 . . . . 175.0(6) ?
C25 C17 C18 O1 . . . . 179.7(5) ?
C15 C17 C18 O1 . . . . -1.7(7) ?
N1 C19 C20 C21 1 . . . -179.4(6) ?
N1 C19 C20 C21 . . . . -179.4(6) ?
C24 C19 C20 C21 . . . . 1.3(10) ?
C19 C20 C21 C22 . . . . 0.2(11) ?
C20 C21 C22 C23 . . . . -1.7(11) ?
C20 C21 C22 Br1 . . . . 177.6(6) ?
C21 C22 C23 C24 . . . . 1.6(11) ?
Br1 C22 C23 C24 . . . . -177.7(5) ?
C22 C23 C24 C25 . . . . 179.4(6) ?
C22 C23 C24 C19 . . . . 0.0(9) ?
N1 C19 C24 C23 1 . . . 179.4(6) ?
N1 C19 C24 C23 . . . . 179.4(6) ?
C20 C19 C24 C23 . . . . -1.4(8) ?
N1 C19 C24 C25 1 . . . -0.1(8) ?
N1 C19 C24 C25 . . . . -0.1(8) ?
C20 C19 C24 C25 . . . . 179.1(6) ?
C18 C17 C25 C24 . . . . 0.1(8) ?
C15 C17 C25 C24 . . . . -178.3(6) ?
C23 C24 C25 C17 . . . . -178.0(6) ?
C19 C24 C25 C17 . . . . 1.4(8) ?
C32 C31 C30 C29 . . . . -0.5(10) ?
C31 C30 C29 C28 . . . . 1.2(11) ?
C30 C29 C28 C27 . . . . -2.5(12) ?
C29 C28 C27 C32 . . . . 3.3(12) ?
C28 C27 C32 C31 . . . . -2.6(10) ?
C28 C27 C32 C15 . . . . 176.7(7) ?
C30 C31 C32 C27 . . . . 1.2(9) ?
C30 C31 C32 C15 . . . . -178.1(6) ?
N2 C15 C32 C27 . . . . -104.6(7) ?
C17 C15 C32 C27 . . . . 28.5(8) ?
N2 C15 C32 C31 . . . . 74.7(7) ?
C17 C15 C32 C31 . . . . -152.2(5) ?
O1 C18 N1 N1 . . . 1 0.0(5) ?
C17 C18 N1 N1 . . . 1 0.0(6) ?
N1 C18 N1 C19 1 . . . 0E1(10) ?
O1 C18 N1 C19 . . . . -178.6(5) ?
C17 C18 N1 C19 . . . . 4.8(9) ?
C20 C19 N1 N1 . . . 1 0.0(6) ?
C24 C19 N1 N1 . . . 1 0.0(5) ?
N1 C19 N1 C18 1 . . . 0E1(10) ?
C20 C19 N1 C18 . . . . 177.9(6) ?
C24 C19 N1 C18 . . . . -2.9(8) ?
O2 C6 N2 C8 1 . . . -162.8(6) ?
O2 C6 N2 C8 . . . . -162.8(6) ?
C5 C6 N2 C8 . . . . 16.9(8) ?
O2 C6 N2 C15 1 . . . 10.9(9) ?
O2 C6 N2 C15 . . . . 10.9(9) ?
C5 C6 N2 C15 . . . . -169.4(5) ?
C9 C8 N2 C6 . . . . 112.1(6) ?
C7 C8 N2 C6 . . . . -119.0(7) ?
C9 C8 N2 C15 . . . . -61.8(7) ?
C7 C8 N2 C15 . . . . 67.2(7) ?
C17 C15 N2 C6 . . . . -83.9(6) ?
C32 C15 N2 C6 . . . . 48.9(7) ?
C17 C15 N2 C8 . . . . 90.3(6) ?
C32 C15 N2 C8 . . . . -137.0(5) ?
C1 C2 N3 C3 . . . . -56.3(11) ?
C1 C2 N3 C5 . . . . 179.0(8) ?
C4 C3 N3 C2 . . . . 56.6(10) ?
C4 C3 N3 C5 . . . . -179.1(7) ?
C6 C5 N3 C2 . . . . -177.6(7) ?
C6 C5 N3 C3 . . . . 59.4(7) ?
N1 C18 O1 C26 1 . . . 0.0(9) ?
N1 C18 O1 C26 . . . . 0.0(9) ?
C17 C18 O1 C26 . . . . 176.9(6) ?
N2 C6 O2 O2 . . . 1 0.0(5) ?
C5 C6 O2 O2 . . . 1 0.0(5) ?
C2 C1 O3 C4 . . . . -57.8(13) ?
C3 C4 O3 C1 . . . . 58.1(12) ?
